data_7052308
loop_
_publ_author_name
'Bhuvan Kumar, N. N.'
'Chakravarty, Manab'
'Kumara Swamy, K. C.'

_publ_section_title
;
 Structure and reactivity of tautomeric forms of zwitterionic species
 from the reaction of phosphorus(iii) compounds with electron deficient
 alkenes and alkynes
;
_journal_issue 11
_journal_name_full 'New Journal of Chemistry'
_journal_page_first 1614
_journal_paper_doi 10.1039/b605430g
_journal_volume 30
_journal_year 2006
_chemical_formula_sum 'C26 H48 N6 O5 P2'
_chemical_formula_weight 586.64
_chemical_name_systematic
;
?
;
_space_group_IT_number 14
_symmetry_cell_setting monoclinic
_symmetry_space_group_name_Hall '-P 2ybc'
_symmetry_space_group_name_H-M 'P 1 21/c 1'
_atom_sites_solution_hydrogens geom
_atom_sites_solution_primary direct
_atom_sites_solution_secondary difmap
_audit_creation_method SHELXL-97
_cell_angle_alpha 90.00
_cell_angle_beta 91.500(1)
_cell_angle_gamma 90.00
_cell_formula_units_Z 4
_cell_length_a 9.5994(4)
_cell_length_b 15.8414(7)
_cell_length_c 21.0477(9)
_cell_measurement_temperature 296(2)
_cell_volume 3199.6(2)
_computing_cell_refinement 'Bruker SMART'
_computing_data_collection 'Bruker SMART'
_computing_data_reduction 'Bruker SAINT'
_computing_molecular_graphics 'Bruker SHELXTL'
_computing_publication_material 'Bruker SHELXTL'
_computing_structure_refinement 'SHELXL-97 (Sheldrick, 1997)'
_computing_structure_solution 'SHELXS-97 (Sheldrick, 1990)'
_diffrn_ambient_temperature 296(2)
_diffrn_measured_fraction_theta_full 1.000
_diffrn_measured_fraction_theta_max 1.000
_diffrn_measurement_device_type 'CCD area detector'
_diffrn_measurement_method 'phi and omega scans'
_diffrn_radiation_monochromator graphite
_diffrn_radiation_source 'fine-focus sealed tube'
_diffrn_radiation_type MoK\a
_diffrn_radiation_wavelength 0.71073
_diffrn_reflns_av_R_equivalents 0.0341
_diffrn_reflns_av_sigmaI/netI 0.0255
_diffrn_reflns_limit_h_max 11
_diffrn_reflns_limit_h_min -11
_diffrn_reflns_limit_k_max 18
_diffrn_reflns_limit_k_min -18
_diffrn_reflns_limit_l_max 25
_diffrn_reflns_limit_l_min -25
_diffrn_reflns_number 30311
_diffrn_reflns_theta_full 25.00
_diffrn_reflns_theta_max 25.00
_diffrn_reflns_theta_min 1.61
_diffrn_standards_decay_% 0
_diffrn_standards_interval_count 'not applicable'
_diffrn_standards_interval_time 'not applicable'
_diffrn_standards_number 'not applicable'
_exptl_absorpt_coefficient_mu 0.179
_exptl_absorpt_correction_T_max 0.9789
_exptl_absorpt_correction_T_min 0.9434
_exptl_absorpt_correction_type empirical
_exptl_absorpt_process_details 'SADABS, Sheldrick (1996)'
_exptl_crystal_colour yellow
_exptl_crystal_density_diffrn 1.218
_exptl_crystal_density_method 'not measured'
_exptl_crystal_description 'diamond shaped'
_exptl_crystal_F_000 1264
_exptl_crystal_size_max 0.33
_exptl_crystal_size_mid 0.22
_exptl_crystal_size_min 0.12
_refine_diff_density_max 0.477
_refine_diff_density_min -0.233
_refine_diff_density_rms 0.053
_refine_ls_extinction_method none
_refine_ls_goodness_of_fit_ref 1.090
_refine_ls_hydrogen_treatment mixed
_refine_ls_matrix_type full
_refine_ls_number_parameters 380
_refine_ls_number_reflns 5637
_refine_ls_number_restraints 0
_refine_ls_restrained_S_all 1.090
_refine_ls_R_factor_all 0.0683
_refine_ls_R_factor_gt 0.0585
_refine_ls_shift/su_max 0.001
_refine_ls_shift/su_mean 0.000
_refine_ls_structure_factor_coef Fsqd
_refine_ls_weighting_details 'calc w=1/[\s^2^(Fo^2^)+(0.0684P)^2^+2.1891P] where P=(Fo^2^+2Fc^2^)/3'
_refine_ls_weighting_scheme calc
_refine_ls_wR_factor_gt 0.1397
_refine_ls_wR_factor_ref 0.1458
_reflns_number_gt 4776
_reflns_number_total 5637
_reflns_threshold_expression >2sigma(I)
_cod_data_source_file b605430g.txt
_cod_data_source_block compd8
_cod_depositor_comments
;
The following automatic conversions were performed:
'_symmetry_cell_setting' value 'Monoclinic' changed to 'monoclinic'
according to '/home/saulius/struct/CIF-dictionaries/cif_core.dic'
dictionary named 'cif_core.dic' version 2.4.1 from 2010-06-29.

Automatic conversion script
Id: cif_fix_enum 1527 2010-12-29 10:47:43Z saulius 
;
_cod_original_sg_symbol_H-M P21/c
_cod_database_code 7052308

loop_
_symmetry_equiv_pos_as_xyz
'x, y, z'
'-x, y+1/2, -z+1/2'
'-x, -y, -z'
'x, -y-1/2, z-1/2'

loop_
_atom_site_label
_atom_site_type_symbol
_atom_site_fract_x
_atom_site_fract_y
_atom_site_fract_z
_atom_site_U_iso_or_equiv
_atom_site_adp_type
_atom_site_occupancy
_atom_site_symmetry_multiplicity
_atom_site_calc_flag
_atom_site_refinement_flags
_atom_site_disorder_assembly
_atom_site_disorder_group
P1 P 0.85677(6) 0.88353(4) 0.83394(3) 0.02888(17) Uani 1 1 d . . .
P2 P 0.65882(6) 0.82845(4) 0.76195(3) 0.03343(18) Uani 1 1 d . . .
N1 N 0.7733(2) 0.79401(13) 0.82358(9) 0.0342(5) Uani 1 1 d . . .
N2 N 0.7735(2) 0.91583(12) 0.76935(9) 0.0330(5) Uani 1 1 d . . .
N3 N 1.0232(2) 0.88570(13) 0.83976(10) 0.0347(5) Uani 1 1 d . . .
H3 H 1.051(3) 0.9106(17) 0.8706(13) 0.034(7) Uiso 1 1 d . . .
N4 N 0.6988(3) 0.77557(16) 0.69802(11) 0.0420(6) Uani 1 1 d . . .
H4 H 0.774(3) 0.7671(18) 0.6926(14) 0.039(9) Uiso 1 1 d . . .
N5 N 0.4964(4) 0.8710(3) 0.9705(3) 0.137(2) Uani 1 1 d . . .
C1 C 0.7652(3) 0.71405(16) 0.86091(13) 0.0401(6) Uani 1 1 d . . .
C2 C 0.8358(6) 0.6455(2) 0.8247(2) 0.1072(18) Uani 1 1 d . . .
H2A H 0.9327 0.6590 0.8210 0.161 Uiso 1 1 calc R . .
H2B H 0.7932 0.6408 0.7831 0.161 Uiso 1 1 calc R . .
H2C H 0.8266 0.5929 0.8469 0.161 Uiso 1 1 calc R . .
C3 C 0.6148(4) 0.6921(3) 0.8694(2) 0.0925(14) Uani 1 1 d . . .
H3A H 0.5689 0.6869 0.8286 0.139 Uiso 1 1 calc R . .
H3B H 0.5708 0.7358 0.8933 0.139 Uiso 1 1 calc R . .
H3C H 0.6085 0.6396 0.8919 0.139 Uiso 1 1 calc R . .
C4 C 0.8358(5) 0.7262(3) 0.92533(18) 0.0895(14) Uani 1 1 d . . .
H4A H 0.7834 0.7658 0.9497 0.134 Uiso 1 1 calc R . .
H4B H 0.9284 0.7475 0.9199 0.134 Uiso 1 1 calc R . .
H4C H 0.8404 0.6731 0.9473 0.134 Uiso 1 1 calc R . .
C5 C 0.7652(3) 0.99773(16) 0.73460(12) 0.0404(6) Uani 1 1 d . . .
C6 C 0.6134(3) 1.0168(2) 0.71790(17) 0.0629(9) Uani 1 1 d . . .
H6A H 0.5606 1.0176 0.7560 0.094 Uiso 1 1 calc R . .
H6B H 0.5770 0.9740 0.6898 0.094 Uiso 1 1 calc R . .
H6C H 0.6067 1.0708 0.6974 0.094 Uiso 1 1 calc R . .
C7 C 0.8455(3) 0.99000(19) 0.67328(14) 0.0526(7) Uani 1 1 d . . .
H7A H 0.8095 0.9434 0.6488 0.079 Uiso 1 1 calc R . .
H7B H 0.9424 0.9806 0.6834 0.079 Uiso 1 1 calc R . .
H7C H 0.8353 1.0411 0.6491 0.079 Uiso 1 1 calc R . .
C8 C 0.8276(4) 1.06793(18) 0.77574(16) 0.0622(9) Uani 1 1 d . . .
H8A H 0.9214 1.0534 0.7883 0.093 Uiso 1 1 calc R . .
H8B H 0.7729 1.0750 0.8129 0.093 Uiso 1 1 calc R . .
H8C H 0.8277 1.1197 0.7520 0.093 Uiso 1 1 calc R . .
C9 C 1.1377(3) 0.85532(17) 0.79898(12) 0.0373(6) Uani 1 1 d . . .
C10 C 1.2217(4) 0.9322(2) 0.77996(18) 0.0683(10) Uani 1 1 d . . .
H10A H 1.2513 0.9626 0.8174 0.102 Uiso 1 1 calc R . .
H10B H 1.1650 0.9682 0.7533 0.102 Uiso 1 1 calc R . .
H10C H 1.3019 0.9144 0.7572 0.102 Uiso 1 1 calc R . .
C11 C 1.0799(3) 0.80974(19) 0.74082(13) 0.0471(7) Uani 1 1 d . . .
H11A H 1.0207 0.8473 0.7166 0.071 Uiso 1 1 calc R . .
H11B H 1.0270 0.7616 0.7538 0.071 Uiso 1 1 calc R . .
H11C H 1.1554 0.7914 0.7152 0.071 Uiso 1 1 calc R . .
C12 C 1.2284(3) 0.7958(2) 0.83905(15) 0.0626(9) Uani 1 1 d . . .
H12A H 1.1743 0.7478 0.8513 0.094 Uiso 1 1 calc R . .
H12B H 1.2624 0.8248 0.8764 0.094 Uiso 1 1 calc R . .
H12C H 1.3058 0.7772 0.8147 0.094 Uiso 1 1 calc R . .
C13 C 0.5991(3) 0.74197(18) 0.64928(13) 0.0449(7) Uani 1 1 d . . .
C14 C 0.6313(4) 0.7820(2) 0.58595(14) 0.0650(9) Uani 1 1 d . . .
H14A H 0.7258 0.7696 0.5754 0.097 Uiso 1 1 calc R . .
H14B H 0.6193 0.8420 0.5887 0.097 Uiso 1 1 calc R . .
H14C H 0.5693 0.7598 0.5536 0.097 Uiso 1 1 calc R . .
C15 C 0.4498(3) 0.7608(3) 0.66690(17) 0.0778(12) Uani 1 1 d . . .
H15A H 0.4358 0.8208 0.6680 0.117 Uiso 1 1 calc R . .
H15B H 0.4322 0.7373 0.7080 0.117 Uiso 1 1 calc R . .
H15C H 0.3870 0.7361 0.6358 0.117 Uiso 1 1 calc R . .
C16 C 0.6201(4) 0.6462(2) 0.64568(19) 0.0751(11) Uani 1 1 d . . .
H16A H 0.5961 0.6210 0.6854 0.113 Uiso 1 1 calc R . .
H16B H 0.7159 0.6342 0.6372 0.113 Uiso 1 1 calc R . .
H16C H 0.5616 0.6234 0.6122 0.113 Uiso 1 1 calc R . .
C17 C 0.8101(3) 0.94138(18) 0.90455(12) 0.0415(6) Uani 1 1 d . . .
H17A H 0.8339 0.9071 0.9414 0.050 Uiso 1 1 calc R . .
H17B H 0.8665 0.9921 0.9071 0.050 Uiso 1 1 calc R . .
C18 C 0.6564(3) 0.9669(2) 0.90814(15) 0.0594(8) Uani 1 1 d . . .
H18A H 0.6523 1.0229 0.9268 0.071 Uiso 1 1 calc R . .
H18B H 0.6185 0.9712 0.8651 0.071 Uiso 1 1 calc R . .
C19 C 0.5677(3) 0.9129(2) 0.94311(17) 0.0635(9) Uani 1 1 d . . .
O1 O 0.9743(3) 0.11207(13) 0.95209(12) 0.0726(7) Uani 1 1 d . . .
O2 O 1.0477(3) 0.18895(15) 0.87199(11) 0.0673(6) Uani 1 1 d . . .
O3 O 0.7361(4) 0.53792(17) 1.00067(16) 0.1074(11) Uani 1 1 d . . .
O4 O 0.6003(3) 0.45853(17) 1.05237(13) 0.0819(8) Uani 1 1 d . . .
N6 N 0.6954(3) 0.46902(18) 1.01641(14) 0.0635(7) Uani 1 1 d . . .
C20 C 0.9830(3) 0.17913(18) 0.92128(14) 0.0474(7) Uani 1 1 d . . .
C21 C 0.9050(3) 0.25491(17) 0.94688(12) 0.0411(6) Uani 1 1 d . . .
C22 C 0.9482(3) 0.33555(18) 0.93173(14) 0.0499(7) Uani 1 1 d . . .
H22 H 1.0241 0.3425 0.9056 0.060 Uiso 1 1 calc R . .
C23 C 0.8816(3) 0.40531(19) 0.95433(15) 0.0561(8) Uani 1 1 d . . .
H23 H 0.9126 0.4592 0.9445 0.067 Uiso 1 1 calc R . .
O5 O 0.8554(2) 0.02961(17) 0.05447(11) 0.0581(6) Uani 1 1 d . . .
H5A H 0.891(3) -0.015(2) 0.0563(16) 0.051(10) Uiso 1 1 d . . .
H5B H 0.888(7) 0.065(4) 0.012(3) 0.19(3) Uiso 1 1 d . . .
C24 C 0.7675(3) 0.39423(18) 0.99196(13) 0.0476(7) Uani 1 1 d . . .
C25 C 0.7210(3) 0.31543(19) 1.00747(14) 0.0499(7) Uani 1 1 d . . .
H25 H 0.6436 0.3088 1.0327 0.060 Uiso 1 1 calc R . .
C26 C 0.7911(3) 0.24586(18) 0.98503(14) 0.0481(7) Uani 1 1 d . . .
H26 H 0.7611 0.1920 0.9958 0.058 Uiso 1 1 calc R . .

loop_
_atom_site_aniso_label
_atom_site_aniso_U_11
_atom_site_aniso_U_22
_atom_site_aniso_U_33
_atom_site_aniso_U_23
_atom_site_aniso_U_13
_atom_site_aniso_U_12
P1 0.0292(3) 0.0301(3) 0.0273(3) -0.0025(2) 0.0024(2) 0.0003(2)
P2 0.0294(3) 0.0390(4) 0.0318(3) 0.0000(3) -0.0006(3) -0.0020(3)
N1 0.0344(11) 0.0376(11) 0.0302(11) 0.0041(9) -0.0025(9) -0.0045(9)
N2 0.0362(11) 0.0308(11) 0.0319(11) 0.0002(8) -0.0006(9) 0.0002(8)
N3 0.0331(11) 0.0395(12) 0.0313(11) -0.0095(10) -0.0006(9) -0.0022(9)
N4 0.0321(13) 0.0547(15) 0.0392(13) -0.0077(10) -0.0004(10) -0.0041(11)
N5 0.056(2) 0.169(4) 0.187(5) 0.097(4) 0.016(3) -0.006(2)
C1 0.0451(15) 0.0333(13) 0.0419(14) 0.0089(11) 0.0018(12) -0.0060(11)
C2 0.189(5) 0.045(2) 0.090(3) 0.018(2) 0.042(3) 0.040(3)
C3 0.067(2) 0.079(3) 0.132(4) 0.052(3) 0.007(2) -0.020(2)
C4 0.120(3) 0.077(3) 0.069(2) 0.037(2) -0.037(2) -0.033(2)
C5 0.0483(16) 0.0318(13) 0.0410(15) 0.0061(11) 0.0025(12) 0.0060(11)
C6 0.059(2) 0.059(2) 0.071(2) 0.0181(17) 0.0022(16) 0.0222(16)
C7 0.0621(19) 0.0490(17) 0.0472(17) 0.0133(13) 0.0094(14) 0.0037(14)
C8 0.092(3) 0.0354(16) 0.0589(19) 0.0031(14) 0.0009(18) -0.0038(16)
C9 0.0288(13) 0.0441(14) 0.0392(14) -0.0056(11) 0.0051(11) 0.0019(11)
C10 0.059(2) 0.065(2) 0.082(2) -0.0099(18) 0.0284(18) -0.0165(17)
C11 0.0445(16) 0.0552(17) 0.0417(15) -0.0102(13) 0.0046(12) 0.0098(13)
C12 0.0497(18) 0.084(2) 0.0538(19) -0.0078(17) -0.0030(15) 0.0236(17)
C13 0.0441(15) 0.0551(17) 0.0355(14) -0.0080(12) 0.0003(12) -0.0154(13)
C14 0.070(2) 0.081(2) 0.0426(17) 0.0017(16) -0.0082(16) -0.0165(18)
C15 0.0429(18) 0.130(3) 0.060(2) -0.026(2) -0.0087(16) -0.016(2)
C16 0.086(3) 0.058(2) 0.081(3) -0.0125(19) 0.001(2) -0.0278(19)
C17 0.0443(15) 0.0462(15) 0.0343(14) -0.0092(11) 0.0065(11) 0.0032(12)
C18 0.0560(19) 0.069(2) 0.0540(18) 0.0026(16) 0.0212(15) 0.0210(16)
C19 0.0421(17) 0.080(2) 0.069(2) 0.0115(18) 0.0018(16) 0.0050(17)
O1 0.1023(19) 0.0418(12) 0.0747(16) 0.0090(11) 0.0220(14) 0.0099(12)
O2 0.0738(16) 0.0678(15) 0.0612(15) 0.0030(11) 0.0174(12) 0.0087(12)
O3 0.147(3) 0.0448(15) 0.133(3) 0.0002(16) 0.051(2) 0.0105(16)
O4 0.0901(19) 0.0805(18) 0.0762(17) -0.0060(14) 0.0226(15) 0.0170(15)
N6 0.081(2) 0.0544(18) 0.0556(17) 0.0011(13) 0.0062(15) 0.0096(15)
C20 0.0494(17) 0.0438(16) 0.0487(17) 0.0000(13) -0.0044(14) -0.0032(13)
C21 0.0442(15) 0.0440(15) 0.0347(14) 0.0043(11) -0.0075(12) -0.0042(12)
C22 0.0552(18) 0.0470(17) 0.0479(17) 0.0072(13) 0.0105(14) -0.0058(14)
C23 0.071(2) 0.0384(16) 0.0593(19) 0.0081(14) 0.0089(16) -0.0084(14)
O5 0.0631(15) 0.0575(15) 0.0534(14) -0.0158(11) -0.0051(11) 0.0072(12)
C24 0.0568(18) 0.0451(16) 0.0407(15) 0.0024(12) -0.0027(13) 0.0034(13)
C25 0.0481(17) 0.0548(18) 0.0472(16) 0.0066(13) 0.0054(13) -0.0034(13)
C26 0.0538(17) 0.0391(15) 0.0514(17) 0.0063(13) 0.0014(14) -0.0073(13)

loop_
_atom_type_symbol
_atom_type_description
_atom_type_scat_dispersion_real
_atom_type_scat_dispersion_imag
_atom_type_scat_source
C C 0.0033 0.0016 'International Tables Vol C Tables 4.2.6.8 and 6.1.1.4'
H H 0.0000 0.0000 'International Tables Vol C Tables 4.2.6.8 and 6.1.1.4'
N N 0.0061 0.0033 'International Tables Vol C Tables 4.2.6.8 and 6.1.1.4'
O O 0.0106 0.0060 'International Tables Vol C Tables 4.2.6.8 and 6.1.1.4'
P P 0.1023 0.0942 'International Tables Vol C Tables 4.2.6.8 and 6.1.1.4'

loop_
_geom_angle_atom_site_label_1
_geom_angle_atom_site_label_2
_geom_angle_atom_site_label_3
_geom_angle
_geom_angle_site_symmetry_1
_geom_angle_site_symmetry_3
_geom_angle_publ_flag
N3 P1 N1 120.81(11) . . ?
N3 P1 N2 121.39(11) . . ?
N1 P1 N2 86.20(10) . . ?
N3 P1 C17 101.20(12) . . ?
N1 P1 C17 114.56(12) . . ?
N2 P1 C17 113.34(12) . . ?
N4 P2 N1 106.91(12) . . ?
N4 P2 N2 108.24(11) . . ?
N1 P2 N2 78.67(9) . . ?
C1 N1 P1 134.03(17) . . ?
C1 N1 P2 127.52(16) . . ?
P1 N1 P2 97.07(11) . . ?
C5 N2 P1 134.15(17) . . ?
C5 N2 P2 127.70(17) . . ?
P1 N2 P2 96.73(10) . . ?
C9 N3 P1 134.29(18) . . ?
C9 N3 H3 113.0(19) . . ?
P1 N3 H3 112.6(19) . . ?
C13 N4 P2 126.2(2) . . ?
C13 N4 H4 116(2) . . ?
P2 N4 H4 118(2) . . ?
N1 C1 C2 108.5(2) . . ?
N1 C1 C3 108.8(2) . . ?
C2 C1 C3 110.0(3) . . ?
N1 C1 C4 109.6(2) . . ?
C2 C1 C4 110.5(3) . . ?
C3 C1 C4 109.4(3) . . ?
C1 C2 H2A 109.5 . . ?
C1 C2 H2B 109.5 . . ?
H2A C2 H2B 109.5 . . ?
C1 C2 H2C 109.5 . . ?
H2A C2 H2C 109.5 . . ?
H2B C2 H2C 109.5 . . ?
C1 C3 H3A 109.5 . . ?
C1 C3 H3B 109.5 . . ?
H3A C3 H3B 109.5 . . ?
C1 C3 H3C 109.5 . . ?
H3A C3 H3C 109.5 . . ?
H3B C3 H3C 109.5 . . ?
C1 C4 H4A 109.5 . . ?
C1 C4 H4B 109.5 . . ?
H4A C4 H4B 109.5 . . ?
C1 C4 H4C 109.5 . . ?
H4A C4 H4C 109.5 . . ?
H4B C4 H4C 109.5 . . ?
N2 C5 C6 108.9(2) . . ?
N2 C5 C8 110.0(2) . . ?
C6 C5 C8 110.3(3) . . ?
N2 C5 C7 108.9(2) . . ?
C6 C5 C7 108.8(2) . . ?
C8 C5 C7 109.9(3) . . ?
C5 C6 H6A 109.5 . . ?
C5 C6 H6B 109.5 . . ?
H6A C6 H6B 109.5 . . ?
C5 C6 H6C 109.5 . . ?
H6A C6 H6C 109.5 . . ?
H6B C6 H6C 109.5 . . ?
C5 C7 H7A 109.5 . . ?
C5 C7 H7B 109.5 . . ?
H7A C7 H7B 109.5 . . ?
C5 C7 H7C 109.5 . . ?
H7A C7 H7C 109.5 . . ?
H7B C7 H7C 109.5 . . ?
C5 C8 H8A 109.5 . . ?
C5 C8 H8B 109.5 . . ?
H8A C8 H8B 109.5 . . ?
C5 C8 H8C 109.5 . . ?
H8A C8 H8C 109.5 . . ?
H8B C8 H8C 109.5 . . ?
N3 C9 C11 111.1(2) . . ?
N3 C9 C10 107.3(2) . . ?
C11 C9 C10 110.8(2) . . ?
N3 C9 C12 107.5(2) . . ?
C11 C9 C12 110.1(2) . . ?
C10 C9 C12 110.0(3) . . ?
C9 C10 H10A 109.5 . . ?
C9 C10 H10B 109.5 . . ?
H10A C10 H10B 109.5 . . ?
C9 C10 H10C 109.5 . . ?
H10A C10 H10C 109.5 . . ?
H10B C10 H10C 109.5 . . ?
C9 C11 H11A 109.5 . . ?
C9 C11 H11B 109.5 . . ?
H11A C11 H11B 109.5 . . ?
C9 C11 H11C 109.5 . . ?
H11A C11 H11C 109.5 . . ?
H11B C11 H11C 109.5 . . ?
C9 C12 H12A 109.5 . . ?
C9 C12 H12B 109.5 . . ?
H12A C12 H12B 109.5 . . ?
C9 C12 H12C 109.5 . . ?
H12A C12 H12C 109.5 . . ?
H12B C12 H12C 109.5 . . ?
N4 C13 C14 108.4(2) . . ?
N4 C13 C15 110.9(2) . . ?
C14 C13 C15 110.4(3) . . ?
N4 C13 C16 107.8(3) . . ?
C14 C13 C16 109.9(3) . . ?
C15 C13 C16 109.4(3) . . ?
C13 C14 H14A 109.5 . . ?
C13 C14 H14B 109.5 . . ?
H14A C14 H14B 109.5 . . ?
C13 C14 H14C 109.5 . . ?
H14A C14 H14C 109.5 . . ?
H14B C14 H14C 109.5 . . ?
C13 C15 H15A 109.5 . . ?
C13 C15 H15B 109.5 . . ?
H15A C15 H15B 109.5 . . ?
C13 C15 H15C 109.5 . . ?
H15A C15 H15C 109.5 . . ?
H15B C15 H15C 109.5 . . ?
C13 C16 H16A 109.5 . . ?
C13 C16 H16B 109.5 . . ?
H16A C16 H16B 109.5 . . ?
C13 C16 H16C 109.5 . . ?
H16A C16 H16C 109.5 . . ?
H16B C16 H16C 109.5 . . ?
C18 C17 P1 115.6(2) . . ?
C18 C17 H17A 108.4 . . ?
P1 C17 H17A 108.4 . . ?
C18 C17 H17B 108.4 . . ?
P1 C17 H17B 108.4 . . ?
H17A C17 H17B 107.4 . . ?
C19 C18 C17 117.1(3) . . ?
C19 C18 H18A 108.0 . . ?
C17 C18 H18A 108.0 . . ?
C19 C18 H18B 108.0 . . ?
C17 C18 H18B 108.0 . . ?
H18A C18 H18B 107.3 . . ?
N5 C19 C18 179.0(4) . . ?
O3 N6 O4 123.3(3) . . ?
O3 N6 C24 118.2(3) . . ?
O4 N6 C24 118.5(3) . . ?
O2 C20 O1 125.9(3) . . ?
O2 C20 C21 117.5(3) . . ?
O1 C20 C21 116.6(3) . . ?
C26 C21 C22 118.5(3) . . ?
C26 C21 C20 121.9(2) . . ?
C22 C21 C20 119.6(3) . . ?
C23 C22 C21 121.3(3) . . ?
C23 C22 H22 119.3 . . ?
C21 C22 H22 119.3 . . ?
C22 C23 C24 118.8(3) . . ?
C22 C23 H23 120.6 . . ?
C24 C23 H23 120.6 . . ?
H5A O5 H5B 111(4) . . ?
C25 C24 C23 121.5(3) . . ?
C25 C24 N6 119.4(3) . . ?
C23 C24 N6 119.1(3) . . ?
C24 C25 C26 118.8(3) . . ?
C24 C25 H25 120.6 . . ?
C26 C25 H25 120.6 . . ?
C21 C26 C25 121.1(3) . . ?
C21 C26 H26 119.5 . . ?
C25 C26 H26 119.5 . . ?

loop_
_geom_bond_atom_site_label_1
_geom_bond_atom_site_label_2
_geom_bond_distance
_geom_bond_site_symmetry_2
_geom_bond_publ_flag
P1 N3 1.600(2) . ?
P1 N1 1.641(2) . ?
P1 N2 1.641(2) . ?
P1 C17 1.812(2) . ?
P2 N4 1.639(2) . ?
P2 N1 1.764(2) . ?
P2 N2 1.773(2) . ?
N1 C1 1.494(3) . ?
N2 C5 1.490(3) . ?
N3 C9 1.491(3) . ?
N3 H3 0.80(3) . ?
N4 C13 1.484(3) . ?
N4 H4 0.75(3) . ?
N5 C19 1.123(5) . ?
C1 C2 1.498(5) . ?
C1 C3 1.500(5) . ?
C1 C4 1.512(4) . ?
C2 H2A 0.9600 . ?
C2 H2B 0.9600 . ?
C2 H2C 0.9600 . ?
C3 H3A 0.9600 . ?
C3 H3B 0.9600 . ?
C3 H3C 0.9600 . ?
C4 H4A 0.9600 . ?
C4 H4B 0.9600 . ?
C4 H4C 0.9600 . ?
C5 C6 1.520(4) . ?
C5 C8 1.522(4) . ?
C5 C7 1.526(4) . ?
C6 H6A 0.9600 . ?
C6 H6B 0.9600 . ?
C6 H6C 0.9600 . ?
C7 H7A 0.9600 . ?
C7 H7B 0.9600 . ?
C7 H7C 0.9600 . ?
C8 H8A 0.9600 . ?
C8 H8B 0.9600 . ?
C8 H8C 0.9600 . ?
C9 C11 1.514(4) . ?
C9 C10 1.521(4) . ?
C9 C12 1.524(4) . ?
C10 H10A 0.9600 . ?
C10 H10B 0.9600 . ?
C10 H10C 0.9600 . ?
C11 H11A 0.9600 . ?
C11 H11B 0.9600 . ?
C11 H11C 0.9600 . ?
C12 H12A 0.9600 . ?
C12 H12B 0.9600 . ?
C12 H12C 0.9600 . ?
C13 C14 1.515(4) . ?
C13 C15 1.519(4) . ?
C13 C16 1.533(5) . ?
C14 H14A 0.9600 . ?
C14 H14B 0.9600 . ?
C14 H14C 0.9600 . ?
C15 H15A 0.9600 . ?
C15 H15B 0.9600 . ?
C15 H15C 0.9600 . ?
C16 H16A 0.9600 . ?
C16 H16B 0.9600 . ?
C16 H16C 0.9600 . ?
C17 C18 1.534(4) . ?
C17 H17A 0.9700 . ?
C17 H17B 0.9700 . ?
C18 C19 1.426(5) . ?
C18 H18A 0.9700 . ?
C18 H18B 0.9700 . ?
O1 C20 1.249(4) . ?
O2 C20 1.233(4) . ?
O3 N6 1.209(4) . ?
O4 N6 1.212(4) . ?
N6 C24 1.472(4) . ?
C20 C21 1.521(4) . ?
C21 C26 1.380(4) . ?
C21 C22 1.383(4) . ?
C22 C23 1.368(4) . ?
C22 H22 0.9300 . ?
C23 C24 1.379(4) . ?
C23 H23 0.9300 . ?
O5 H5A 0.78(3) . ?
O5 H5B 1.12(7) . ?
C24 C25 1.368(4) . ?
C25 C26 1.381(4) . ?
C25 H25 0.9300 . ?
C26 H26 0.9300 . ?

loop_
_geom_hbond_atom_site_label_D
_geom_hbond_atom_site_label_H
_geom_hbond_atom_site_label_A
_geom_hbond_distance_DH
_geom_hbond_distance_HA
_geom_hbond_distance_DA
_geom_hbond_angle_DHA
_geom_hbond_site_symmetry_A
N3 H3 O5 0.80(3) 2.03(3) 2.824(3) 173(3) 3_766
O5 H5A O1 0.78(3) 2.03(3) 2.782(3) 164(3) 3_756
O5 H5B O1 1.12(7) 1.69(7) 2.789(3) 167(6) 1_554
N4 H4 O2 0.75(3) 2.54(3) 3.188(4) 147(3) 2_756

loop_
_cod_related_entry_id
_cod_related_entry_database
_cod_related_entry_code
1 ChemSpider 21141703
